data_4024326
loop_
_publ_author_name
'Pawe\/l Dydio'
'Tomasz Zieli\'nski'
'Janusz Jurczak'

_publ_section_title
;
Bishydrazide Derivatives of Isoindoline as Simple Anion Receptors
;
_journal_name_full 'Journal of Organic Chemistry'
_journal_page_first 1525
_journal_page_last 1530
_journal_paper_doi 10.1021/jo802288u
_journal_volume 74
_journal_year 2009
_chemical_formula_sum 'C45 H58 N6 O4'
_chemical_formula_weight 746.97
_chemical_name_systematic
; 
 ? 
;
_space_group_IT_number 14
_symmetry_cell_setting monoclinic
_symmetry_space_group_name_Hall '-P 2yn'
_symmetry_space_group_name_H-M 'P 1 21/n 1'
_atom_sites_solution_hydrogens geom
_atom_sites_solution_primary direct
_atom_sites_solution_secondary difmap
_audit_creation_method SHELXL-97
_cell_angle_alpha 90.00
_cell_angle_beta 99.839(5)
_cell_angle_gamma 90.00
_cell_formula_units_Z 4
_cell_length_a 11.9318(7)
_cell_length_b 26.3198(16)
_cell_length_c 13.4817(8)
_cell_measurement_temperature 100(2)
_cell_volume 4171.6(4)
_computing_cell_refinement
;
CrysAlis RED, Oxford Diffraction Ltd.,
Version 1.171.28cycle4 beta (release 11-11-2005 CrysAlis171 .NET)
(compiled Nov 11 2005,15:50:43)
;
_computing_data_collection
;
CrysAlis CCD, Oxford Diffraction Ltd.,
Version 1.171.28cycle4 beta (release 11-11-2005 CrysAlis171 .NET)
(compiled Nov 11 2005,15:50:43)
;
_computing_data_reduction
;
CrysAlis RED, Oxford Diffraction Ltd.,
Version 1.171.28cycle4 beta (release 11-11-2005 CrysAlis171 .NET)
(compiled Nov 11 2005,15:50:43)
;
_computing_molecular_graphics Diamond
_computing_publication_material SHELXTL-97
_computing_structure_refinement 'SHELXL-97 (Sheldrick, 1997)'
_computing_structure_solution 'SHELXS-97 (Sheldrick, 1990)'
_diffrn_ambient_temperature 100(2)
_diffrn_detector_area_resol_mean 8.6479
_diffrn_measured_fraction_theta_full 0.999
_diffrn_measured_fraction_theta_max 0.999
_diffrn_measurement_device_type 'KM4 CCD'
_diffrn_measurement_method 'omega scan'
_diffrn_radiation_monochromator graphite
_diffrn_radiation_source 'fine-focus sealed tube'
_diffrn_radiation_type MoK\a
_diffrn_radiation_wavelength 0.71073
_diffrn_reflns_av_R_equivalents 0.0436
_diffrn_reflns_av_sigmaI/netI 0.0595
_diffrn_reflns_limit_h_max 14
_diffrn_reflns_limit_h_min -14
_diffrn_reflns_limit_k_max 31
_diffrn_reflns_limit_k_min -31
_diffrn_reflns_limit_l_max 16
_diffrn_reflns_limit_l_min -16
_diffrn_reflns_number 39843
_diffrn_reflns_theta_full 25.00
_diffrn_reflns_theta_max 25.00
_diffrn_reflns_theta_min 2.62
_diffrn_standards_number '1 frame'
_exptl_absorpt_coefficient_mu 0.077
_exptl_absorpt_correction_T_max 0.99
_exptl_absorpt_correction_T_min 0.96
_exptl_absorpt_correction_type multi-scan
_exptl_absorpt_process_details
;
CrysAlis RED, Oxford Diffraction Ltd.,
Version 1.171.28cycle4 beta (release 11-11-2005 CrysAlis171 .NET)
(compiled Nov 11 2005,15:50:43)
Empirical absorption correction using spherical harmonics,
 implemented in SCALE3 ABSPACK scaling algorithm.
;
_exptl_crystal_colour yellow
_exptl_crystal_density_diffrn 1.189
_exptl_crystal_density_method 'not measured'
_exptl_crystal_description prismatic
_exptl_crystal_F_000 1608
_exptl_crystal_size_max 0.36
_exptl_crystal_size_mid 0.19
_exptl_crystal_size_min 0.16
_refine_diff_density_max 0.174
_refine_diff_density_min -0.173
_refine_diff_density_rms 0.034
_refine_ls_extinction_coef 0.00160(18)
_refine_ls_extinction_expression Fc^*^=kFc[1+0.001xFc^2^\l^3^/sin(2\q)]^-1/4^
_refine_ls_extinction_method SHELXL
_refine_ls_goodness_of_fit_ref 0.852
_refine_ls_hydrogen_treatment mixed
_refine_ls_matrix_type full
_refine_ls_number_parameters 513
_refine_ls_number_reflns 7333
_refine_ls_number_restraints 0
_refine_ls_restrained_S_all 0.852
_refine_ls_R_factor_all 0.0715
_refine_ls_R_factor_gt 0.0326
_refine_ls_shift/su_max 0.000
_refine_ls_shift/su_mean 0.000
_refine_ls_structure_factor_coef Fsqd
_refine_ls_weighting_details 'calc w=1/[\s^2^(Fo^2^)+(0.0363P)^2^+0.0000P] where P=(Fo^2^+2Fc^2^)/3'
_refine_ls_weighting_scheme calc
_refine_ls_wR_factor_gt 0.0630
_refine_ls_wR_factor_ref 0.0696
_reflns_number_gt 4442
_reflns_number_total 7333
_reflns_threshold_expression >2sigma(I)
_cod_data_source_file jo802288u_si_003.cif
_cod_data_source_block p99benz
_cod_depositor_comments
;
The following automatic conversions were performed:
'_symmetry_cell_setting' value 'Monoclinic' changed to 'monoclinic'
according to '/home/saulius/struct/CIF-dictionaries/cif_core.dic'
dictionary named 'cif_core.dic' version 2.4.1 from 2010-06-29.

Automatic conversion script
Id: cif_fix_enum 1527 2010-12-29 10:47:43Z saulius 
;
_cod_original_sg_symbol_H-M P21/n
_cod_database_code 4024326

loop_
_symmetry_equiv_pos_as_xyz
'x, y, z'
'-x+1/2, y+1/2, -z+1/2'
'-x, -y, -z'
'x-1/2, -y-1/2, z-1/2'

loop_
_atom_site_label
_atom_site_type_symbol
_atom_site_fract_x
_atom_site_fract_y
_atom_site_fract_z
_atom_site_U_iso_or_equiv
_atom_site_adp_type
_atom_site_occupancy
_atom_site_symmetry_multiplicity
_atom_site_calc_flag
_atom_site_refinement_flags
_atom_site_disorder_assembly
_atom_site_disorder_group
N1 N 0.25209(10) 0.05943(5) 0.17281(9) 0.0220(3) Uani 1 1 d . . .
N2 N 0.26095(9) 0.01052(4) 0.21234(9) 0.0217(3) Uani 1 1 d . . .
N3 N 0.19141(10) 0.03929(5) 0.36232(9) 0.0214(3) Uani 1 1 d . . .
N4 N 0.13804(10) 0.03405(4) 0.52760(9) 0.0220(3) Uani 1 1 d . . .
N5 N 0.12332(10) 0.08694(5) 0.52545(10) 0.0221(3) Uani 1 1 d . . .
C6 C 0.19830(13) 0.15331(6) 0.05860(12) 0.0355(4) Uani 1 1 d . . .
H6 H 0.1564 0.1470 0.1112 0.043 Uiso 1 1 calc R . .
C7 C 0.17988(15) 0.19762(6) 0.00259(13) 0.0433(5) Uani 1 1 d . . .
H7 H 0.1254 0.2216 0.0172 0.052 Uiso 1 1 calc R . .
C8 C 0.23977(14) 0.20719(6) -0.07398(12) 0.0358(4) Uani 1 1 d . . .
H8 H 0.2268 0.2376 -0.1120 0.043 Uiso 1 1 calc R . .
C9 C 0.31850(14) 0.17247(6) -0.09523(11) 0.0322(4) Uani 1 1 d . . .
H9 H 0.3599 0.1789 -0.1481 0.039 Uiso 1 1 calc R . .
C10 C 0.33734(13) 0.12833(6) -0.03972(11) 0.0254(4) Uani 1 1 d . . .
H10 H 0.3919 0.1045 -0.0549 0.030 Uiso 1 1 calc R . .
C11 C 0.27771(12) 0.11814(6) 0.03808(10) 0.0227(4) Uani 1 1 d . . .
C12 C 0.30080(12) 0.06823(6) 0.08995(11) 0.0211(3) Uani 1 1 d . . .
O13 O 0.36159(8) 0.03647(4) 0.05865(7) 0.0244(2) Uani 1 1 d . . .
C14 C 0.22834(11) 0.00417(5) 0.29762(11) 0.0201(3) Uani 1 1 d . . .
C15 C 0.22318(11) -0.04621(5) 0.34443(11) 0.0193(3) Uani 1 1 d . . .
C16 C 0.24435(11) -0.09453(5) 0.31144(11) 0.0230(4) Uani 1 1 d . . .
H16 H 0.2713 -0.0995 0.2498 0.028 Uiso 1 1 calc R . .
C17 C 0.22518(12) -0.13536(6) 0.37075(11) 0.0253(4) Uani 1 1 d . . .
H17 H 0.2401 -0.1688 0.3498 0.030 Uiso 1 1 calc R . .
C18 C 0.18446(12) -0.12845(6) 0.46063(11) 0.0237(4) Uani 1 1 d . . .
H18 H 0.1716 -0.1572 0.4999 0.028 Uiso 1 1 calc R . .
C19 C 0.16260(11) -0.08025(6) 0.49330(11) 0.0226(4) Uani 1 1 d . . .
H19 H 0.1344 -0.0753 0.5543 0.027 Uiso 1 1 calc R . .
C20 C 0.18310(11) -0.03939(5) 0.43440(10) 0.0195(3) Uani 1 1 d . . .
C21 C 0.16596(11) 0.01521(5) 0.44744(11) 0.0201(3) Uani 1 1 d . . .
O22 O 0.17239(9) 0.08982(4) 0.69615(8) 0.0314(3) Uani 1 1 d . . .
C23 C 0.13293(12) 0.11053(6) 0.61648(12) 0.0229(4) Uani 1 1 d . . .
C24 C 0.09076(12) 0.16402(5) 0.61244(11) 0.0218(4) Uani 1 1 d . . .
C25 C 0.04877(12) 0.18179(6) 0.69604(11) 0.0263(4) Uani 1 1 d . . .
H25 H 0.0534 0.1610 0.7542 0.032 Uiso 1 1 calc R . .
C26 C 0.00038(13) 0.22954(6) 0.69490(12) 0.0317(4) Uani 1 1 d . . .
H26 H -0.0289 0.2414 0.7520 0.038 Uiso 1 1 calc R . .
C27 C -0.00552(13) 0.26008(6) 0.61101(12) 0.0328(4) Uani 1 1 d . . .
H27 H -0.0406 0.2925 0.6097 0.039 Uiso 1 1 calc R . .
C28 C 0.03956(13) 0.24347(6) 0.52869(12) 0.0313(4) Uani 1 1 d . . .
H28 H 0.0374 0.2649 0.4717 0.038 Uiso 1 1 calc R . .
C29 C 0.08793(12) 0.19554(6) 0.52960(11) 0.0257(4) Uani 1 1 d . . .
H29 H 0.1193 0.1842 0.4733 0.031 Uiso 1 1 calc R . .
O30 O 0.14105(8) 0.13510(4) 0.28642(7) 0.0276(3) Uani 1 1 d . . .
O31 O -0.02126(8) 0.11984(4) 0.34257(7) 0.0261(3) Uani 1 1 d . . .
C32 C 0.03955(13) 0.14619(6) 0.29567(11) 0.0219(3) Uani 1 1 d . . .
C33 C -0.00881(12) 0.19508(5) 0.24885(11) 0.0210(3) Uani 1 1 d . . .
C34 C -0.12435(12) 0.20499(5) 0.23980(11) 0.0228(4) Uani 1 1 d . . .
H34 H -0.1717 0.1815 0.2666 0.027 Uiso 1 1 calc R . .
C35 C -0.17174(13) 0.24840(6) 0.19261(11) 0.0263(4) Uani 1 1 d . . .
H35 H -0.2514 0.2540 0.1851 0.032 Uiso 1 1 calc R . .
C36 C -0.10340(13) 0.28356(6) 0.15642(11) 0.0307(4) Uani 1 1 d . . .
H36 H -0.1357 0.3133 0.1234 0.037 Uiso 1 1 calc R . .
C37 C 0.01244(14) 0.27521(6) 0.16847(13) 0.0408(5) Uani 1 1 d . . .
H37 H 0.0601 0.2999 0.1456 0.049 Uiso 1 1 calc R . .
C38 C 0.05951(13) 0.23117(6) 0.21360(12) 0.0341(4) Uani 1 1 d . . .
H38 H 0.1391 0.2256 0.2205 0.041 Uiso 1 1 calc R . .
N39 N 0.67799(9) 0.04478(4) 0.19212(8) 0.0199(3) Uani 1 1 d . . .
C40 C 0.60217(12) -0.00070(5) 0.20258(11) 0.0218(4) Uani 1 1 d . . .
H40A H 0.5231 0.0080 0.1721 0.026 Uiso 1 1 calc R . .
H40B H 0.6265 -0.0294 0.1638 0.026 Uiso 1 1 calc R . .
C41 C 0.60334(12) -0.01802(5) 0.31011(11) 0.0245(4) Uani 1 1 d . . .
H41A H 0.6830 -0.0215 0.3449 0.029 Uiso 1 1 calc R . .
H41B H 0.5657 0.0079 0.3462 0.029 Uiso 1 1 calc R . .
C42 C 0.54274(13) -0.06835(6) 0.31320(11) 0.0277(4) Uani 1 1 d . . .
H42A H 0.5837 -0.0949 0.2816 0.033 Uiso 1 1 calc R . .
H42B H 0.4648 -0.0657 0.2742 0.033 Uiso 1 1 calc R . .
C43 C 0.53671(13) -0.08357(6) 0.42112(11) 0.0339(4) Uani 1 1 d . . .
H43A H 0.6139 -0.0867 0.4595 0.051 Uiso 1 1 calc R . .
H43B H 0.4972 -0.1162 0.4212 0.051 Uiso 1 1 calc R . .
H43C H 0.4951 -0.0576 0.4521 0.051 Uiso 1 1 calc R . .
C44 C 0.80304(11) 0.02904(6) 0.21485(11) 0.0228(4) Uani 1 1 d . . .
H44A H 0.8504 0.0601 0.2198 0.027 Uiso 1 1 calc R . .
H44B H 0.8175 0.0122 0.2815 0.027 Uiso 1 1 calc R . .
C45 C 0.84186(12) -0.00629(6) 0.13843(11) 0.0243(4) Uani 1 1 d . . .
H45A H 0.8258 0.0094 0.0708 0.029 Uiso 1 1 calc R . .
H45B H 0.7994 -0.0387 0.1360 0.029 Uiso 1 1 calc R . .
C46 C 0.96880(12) -0.01659(6) 0.16728(11) 0.0280(4) Uani 1 1 d . . .
H46A H 1.0112 0.0155 0.1633 0.034 Uiso 1 1 calc R . .
H46B H 0.9854 -0.0288 0.2377 0.034 Uiso 1 1 calc R . .
C47 C 1.00906(13) -0.05597(6) 0.09870(12) 0.0350(4) Uani 1 1 d . . .
H47A H 0.9727 -0.0887 0.1074 0.052 Uiso 1 1 calc R . .
H47B H 1.0918 -0.0597 0.1160 0.052 Uiso 1 1 calc R . .
H47C H 0.9886 -0.0449 0.0285 0.052 Uiso 1 1 calc R . .
C48 C 0.64582(12) 0.06448(5) 0.08535(10) 0.0218(4) Uani 1 1 d . . .
H48A H 0.5647 0.0745 0.0742 0.026 Uiso 1 1 calc R . .
H48B H 0.6540 0.0364 0.0382 0.026 Uiso 1 1 calc R . .
C49 C 0.71563(13) 0.10945(6) 0.05987(11) 0.0282(4) Uani 1 1 d . . .
H49A H 0.7063 0.1382 0.1051 0.034 Uiso 1 1 calc R . .
H49B H 0.7971 0.1000 0.0711 0.034 Uiso 1 1 calc R . .
C50 C 0.67907(14) 0.12586(6) -0.04852(11) 0.0324(4) Uani 1 1 d . . .
H50A H 0.5988 0.1371 -0.0585 0.039 Uiso 1 1 calc R . .
H50B H 0.6839 0.0964 -0.0933 0.039 Uiso 1 1 calc R . .
C51 C 0.75218(15) 0.16872(6) -0.07762(12) 0.0403(5) Uani 1 1 d . . .
H51A H 0.7499 0.1975 -0.0320 0.061 Uiso 1 1 calc R . .
H51B H 0.7230 0.1794 -0.1469 0.061 Uiso 1 1 calc R . .
H51C H 0.8308 0.1569 -0.0728 0.061 Uiso 1 1 calc R . .
C52 C 0.66198(12) 0.08552(5) 0.26741(10) 0.0213(3) Uani 1 1 d . . .
H52A H 0.7139 0.1140 0.2596 0.026 Uiso 1 1 calc R . .
H52B H 0.6857 0.0715 0.3359 0.026 Uiso 1 1 calc R . .
C53 C 0.54264(12) 0.10670(5) 0.26024(11) 0.0234(4) Uani 1 1 d . . .
H53A H 0.4892 0.0788 0.2678 0.028 Uiso 1 1 calc R . .
H53B H 0.5185 0.1224 0.1932 0.028 Uiso 1 1 calc R . .
C54 C 0.53886(12) 0.14628(6) 0.34192(11) 0.0260(4) Uani 1 1 d . . .
H54A H 0.5733 0.1318 0.4079 0.031 Uiso 1 1 calc R . .
H54B H 0.5849 0.1761 0.3289 0.031 Uiso 1 1 calc R . .
C55 C 0.41845(13) 0.16368(6) 0.34686(12) 0.0324(4) Uani 1 1 d . . .
H55A H 0.3827 0.1767 0.2809 0.049 Uiso 1 1 calc R . .
H55B H 0.4208 0.1906 0.3973 0.049 Uiso 1 1 calc R . .
H55C H 0.3742 0.1349 0.3655 0.049 Uiso 1 1 calc R . .
H1 H 0.2131(13) 0.0834(6) 0.1995(12) 0.044(5) Uiso 1 1 d . . .
H5 H 0.0780(14) 0.1014(6) 0.4673(13) 0.053(6) Uiso 1 1 d . . .
H3 H 0.1761(13) 0.0737(6) 0.3437(12) 0.046(5) Uiso 1 1 d . . .

loop_
_atom_site_aniso_label
_atom_site_aniso_U_11
_atom_site_aniso_U_22
_atom_site_aniso_U_33
_atom_site_aniso_U_23
_atom_site_aniso_U_13
_atom_site_aniso_U_12
N1 0.0253(7) 0.0207(7) 0.0208(8) 0.0022(6) 0.0065(6) 0.0030(6)
N2 0.0215(7) 0.0213(7) 0.0223(7) 0.0044(6) 0.0041(6) 0.0021(6)
N3 0.0242(7) 0.0197(7) 0.0204(7) -0.0003(6) 0.0041(6) 0.0022(6)
N4 0.0228(7) 0.0203(7) 0.0223(8) -0.0010(6) 0.0015(6) 0.0019(6)
N5 0.0260(7) 0.0199(7) 0.0196(8) -0.0007(6) 0.0012(6) 0.0036(6)
C6 0.0388(10) 0.0381(10) 0.0330(10) 0.0116(8) 0.0156(8) 0.0093(9)
C7 0.0517(12) 0.0384(11) 0.0423(12) 0.0136(9) 0.0154(10) 0.0185(9)
C8 0.0481(11) 0.0309(10) 0.0265(10) 0.0091(8) 0.0009(9) 0.0022(9)
C9 0.0415(10) 0.0345(10) 0.0210(9) 0.0026(8) 0.0067(8) -0.0070(9)
C10 0.0294(9) 0.0269(9) 0.0191(9) -0.0014(7) 0.0021(7) -0.0025(7)
C11 0.0217(8) 0.0261(9) 0.0185(9) 0.0007(7) -0.0016(7) -0.0016(7)
C12 0.0167(8) 0.0267(9) 0.0186(9) -0.0025(7) -0.0004(7) -0.0026(7)
O13 0.0242(6) 0.0277(6) 0.0216(6) -0.0015(5) 0.0047(5) 0.0010(5)
C14 0.0164(8) 0.0238(9) 0.0193(9) -0.0019(7) 0.0006(7) 0.0008(7)
C15 0.0150(8) 0.0233(9) 0.0187(8) 0.0001(7) 0.0007(6) 0.0000(7)
C16 0.0194(8) 0.0272(9) 0.0229(9) -0.0018(7) 0.0051(7) -0.0003(7)
C17 0.0215(8) 0.0219(9) 0.0321(10) -0.0016(8) 0.0028(7) 0.0014(7)
C18 0.0212(8) 0.0237(9) 0.0248(9) 0.0035(7) 0.0004(7) -0.0024(7)
C19 0.0198(8) 0.0293(9) 0.0175(8) 0.0006(7) 0.0001(7) -0.0014(7)
C20 0.0157(8) 0.0231(8) 0.0182(8) 0.0003(7) -0.0010(6) 0.0003(7)
C21 0.0168(8) 0.0255(9) 0.0173(9) 0.0014(7) 0.0007(7) -0.0007(7)
O22 0.0424(7) 0.0295(6) 0.0204(6) 0.0005(5) 0.0001(5) 0.0079(5)
C23 0.0202(8) 0.0266(9) 0.0217(9) -0.0014(8) 0.0025(7) -0.0013(7)
C24 0.0197(8) 0.0215(8) 0.0226(9) -0.0026(7) -0.0012(7) -0.0030(7)
C25 0.0279(9) 0.0251(9) 0.0250(9) -0.0054(7) 0.0023(7) -0.0017(7)
C26 0.0327(10) 0.0284(10) 0.0341(10) -0.0096(8) 0.0058(8) 0.0012(8)
C27 0.0342(10) 0.0205(9) 0.0407(11) -0.0086(8) -0.0028(8) 0.0034(8)
C28 0.0355(10) 0.0235(9) 0.0322(10) 0.0008(8) -0.0016(8) -0.0032(8)
C29 0.0262(9) 0.0252(9) 0.0246(9) -0.0044(7) 0.0012(7) -0.0036(7)
O30 0.0260(6) 0.0247(6) 0.0337(7) 0.0051(5) 0.0097(5) 0.0054(5)
O31 0.0276(6) 0.0274(6) 0.0243(6) 0.0065(5) 0.0067(5) -0.0018(5)
C32 0.0251(9) 0.0230(9) 0.0171(8) -0.0030(7) 0.0017(7) -0.0011(7)
C33 0.0254(9) 0.0201(8) 0.0177(8) -0.0013(7) 0.0042(7) -0.0017(7)
C34 0.0239(9) 0.0224(9) 0.0218(9) -0.0008(7) 0.0037(7) -0.0043(7)
C35 0.0241(9) 0.0269(9) 0.0274(9) -0.0001(8) 0.0031(7) 0.0030(7)
C36 0.0366(10) 0.0247(9) 0.0314(10) 0.0049(8) 0.0076(8) 0.0067(8)
C37 0.0341(10) 0.0285(10) 0.0640(13) 0.0164(9) 0.0204(9) 0.0016(8)
C38 0.0254(9) 0.0284(10) 0.0504(12) 0.0097(9) 0.0123(8) 0.0039(8)
N39 0.0200(7) 0.0211(7) 0.0178(7) -0.0007(6) 0.0007(5) -0.0009(5)
C40 0.0196(8) 0.0187(8) 0.0259(9) 0.0001(7) 0.0008(7) -0.0026(7)
C41 0.0256(9) 0.0226(9) 0.0241(9) 0.0023(7) 0.0007(7) 0.0000(7)
C42 0.0277(9) 0.0257(9) 0.0294(10) 0.0026(8) 0.0038(7) -0.0022(7)
C43 0.0386(10) 0.0290(9) 0.0337(10) 0.0065(8) 0.0054(8) -0.0051(8)
C44 0.0170(8) 0.0268(9) 0.0229(9) 0.0012(7) -0.0011(7) -0.0009(7)
C45 0.0223(8) 0.0293(9) 0.0205(9) 0.0009(7) 0.0017(7) -0.0003(7)
C46 0.0213(8) 0.0349(10) 0.0272(10) 0.0000(8) 0.0028(7) 0.0012(7)
C47 0.0282(9) 0.0413(11) 0.0344(10) -0.0024(8) 0.0023(8) 0.0069(8)
C48 0.0240(8) 0.0253(9) 0.0147(8) 0.0018(7) -0.0004(7) 0.0000(7)
C49 0.0350(9) 0.0269(9) 0.0224(9) 0.0020(7) 0.0042(7) -0.0019(8)
C50 0.0462(11) 0.0312(10) 0.0211(9) 0.0039(8) 0.0098(8) -0.0003(8)
C51 0.0621(12) 0.0307(10) 0.0320(10) 0.0044(8) 0.0187(9) -0.0019(9)
C52 0.0251(8) 0.0201(8) 0.0183(8) -0.0012(7) 0.0027(7) -0.0031(7)
C53 0.0267(9) 0.0217(8) 0.0204(9) 0.0022(7) -0.0004(7) -0.0010(7)
C54 0.0289(9) 0.0252(9) 0.0236(9) -0.0003(7) 0.0038(7) -0.0004(7)
C55 0.0333(10) 0.0314(10) 0.0336(10) -0.0012(8) 0.0091(8) 0.0014(8)

loop_
_atom_type_symbol
_atom_type_description
_atom_type_scat_dispersion_real
_atom_type_scat_dispersion_imag
_atom_type_scat_source
C C 0.0033 0.0016 'International Tables Vol C Tables 4.2.6.8 and 6.1.1.4'
H H 0.0000 0.0000 'International Tables Vol C Tables 4.2.6.8 and 6.1.1.4'
N N 0.0061 0.0033 'International Tables Vol C Tables 4.2.6.8 and 6.1.1.4'
O O 0.0106 0.0060 'International Tables Vol C Tables 4.2.6.8 and 6.1.1.4'

loop_
_geom_angle_atom_site_label_1
_geom_angle_atom_site_label_2
_geom_angle_atom_site_label_3
_geom_angle
_geom_angle_site_symmetry_1
_geom_angle_site_symmetry_3
_geom_angle_publ_flag
C12 N1 N2 117.13(13) . . ?
C12 N1 H1 122.2(10) . . ?
N2 N1 H1 120.6(10) . . ?
C14 N2 N1 116.63(12) . . ?
C21 N3 C14 110.59(12) . . ?
C21 N3 H3 126.5(10) . . ?
C14 N3 H3 122.3(10) . . ?
C21 N4 N5 114.55(12) . . ?
C23 N5 N4 116.27(12) . . ?
C23 N5 H5 120.5(10) . . ?
N4 N5 H5 117.8(10) . . ?
C11 C6 C7 120.21(15) . . ?
C11 C6 H6 119.9 . . ?
C7 C6 H6 119.9 . . ?
C8 C7 C6 120.56(16) . . ?
C8 C7 H7 119.7 . . ?
C6 C7 H7 119.7 . . ?
C9 C8 C7 119.71(15) . . ?
C9 C8 H8 120.1 . . ?
C7 C8 H8 120.1 . . ?
C8 C9 C10 120.02(15) . . ?
C8 C9 H9 120.0 . . ?
C10 C9 H9 120.0 . . ?
C9 C10 C11 120.97(15) . . ?
C9 C10 H10 119.5 . . ?
C11 C10 H10 119.5 . . ?
C6 C11 C10 118.51(14) . . ?
C6 C11 C12 124.92(13) . . ?
C10 C11 C12 116.50(13) . . ?
O13 C12 N1 121.68(14) . . ?
O13 C12 C11 120.74(13) . . ?
N1 C12 C11 117.59(13) . . ?
N2 C14 N3 130.53(14) . . ?
N2 C14 C15 122.74(13) . . ?
N3 C14 C15 106.74(12) . . ?
C16 C15 C20 120.53(13) . . ?
C16 C15 C14 131.71(13) . . ?
C20 C15 C14 107.66(12) . . ?
C17 C16 C15 118.10(13) . . ?
C17 C16 H16 121.0 . . ?
C15 C16 H16 121.0 . . ?
C16 C17 C18 121.27(14) . . ?
C16 C17 H17 119.4 . . ?
C18 C17 H17 119.4 . . ?
C19 C18 C17 120.67(14) . . ?
C19 C18 H18 119.7 . . ?
C17 C18 H18 119.7 . . ?
C18 C19 C20 117.98(13) . . ?
C18 C19 H19 121.0 . . ?
C20 C19 H19 121.0 . . ?
C19 C20 C15 121.45(13) . . ?
C19 C20 C21 130.63(13) . . ?
C15 C20 C21 107.89(13) . . ?
N4 C21 N3 130.09(13) . . ?
N4 C21 C20 122.76(13) . . ?
N3 C21 C20 107.06(12) . . ?
O22 C23 N5 123.21(14) . . ?
O22 C23 C24 121.89(14) . . ?
N5 C23 C24 114.90(13) . . ?
C29 C24 C25 119.28(14) . . ?
C29 C24 C23 123.71(13) . . ?
C25 C24 C23 116.97(13) . . ?
C26 C25 C24 120.31(15) . . ?
C26 C25 H25 119.8 . . ?
C24 C25 H25 119.8 . . ?
C27 C26 C25 120.10(15) . . ?
C27 C26 H26 119.9 . . ?
C25 C26 H26 119.9 . . ?
C26 C27 C28 120.07(15) . . ?
C26 C27 H27 120.0 . . ?
C28 C27 H27 120.0 . . ?
C27 C28 C29 119.90(15) . . ?
C27 C28 H28 120.1 . . ?
C29 C28 H28 120.1 . . ?
C28 C29 C24 120.27(14) . . ?
C28 C29 H29 119.9 . . ?
C24 C29 H29 119.9 . . ?
O31 C32 O30 124.49(14) . . ?
O31 C32 C33 118.20(13) . . ?
O30 C32 C33 117.29(13) . . ?
C38 C33 C34 118.31(14) . . ?
C38 C33 C32 121.57(13) . . ?
C34 C33 C32 120.11(13) . . ?
C35 C34 C33 121.22(14) . . ?
C35 C34 H34 119.4 . . ?
C33 C34 H34 119.4 . . ?
C36 C35 C34 119.91(14) . . ?
C36 C35 H35 120.0 . . ?
C34 C35 H35 120.0 . . ?
C35 C36 C37 119.52(15) . . ?
C35 C36 H36 120.2 . . ?
C37 C36 H36 120.2 . . ?
C36 C37 C38 120.53(15) . . ?
C36 C37 H37 119.7 . . ?
C38 C37 H37 119.7 . . ?
C37 C38 C33 120.41(14) . . ?
C37 C38 H38 119.8 . . ?
C33 C38 H38 119.8 . . ?
C52 N39 C48 110.76(10) . . ?
C52 N39 C40 110.53(10) . . ?
C48 N39 C40 107.39(10) . . ?
C52 N39 C44 106.79(10) . . ?
C48 N39 C44 111.29(10) . . ?
C40 N39 C44 110.11(10) . . ?
C41 C40 N39 114.61(11) . . ?
C41 C40 H40A 108.6 . . ?
N39 C40 H40A 108.6 . . ?
C41 C40 H40B 108.6 . . ?
N39 C40 H40B 108.6 . . ?
H40A C40 H40B 107.6 . . ?
C42 C41 C40 111.28(12) . . ?
C42 C41 H41A 109.4 . . ?
C40 C41 H41A 109.4 . . ?
C42 C41 H41B 109.4 . . ?
C40 C41 H41B 109.4 . . ?
H41A C41 H41B 108.0 . . ?
C41 C42 C43 110.95(13) . . ?
C41 C42 H42A 109.4 . . ?
C43 C42 H42A 109.4 . . ?
C41 C42 H42B 109.4 . . ?
C43 C42 H42B 109.4 . . ?
H42A C42 H42B 108.0 . . ?
C42 C43 H43A 109.5 . . ?
C42 C43 H43B 109.5 . . ?
H43A C43 H43B 109.5 . . ?
C42 C43 H43C 109.5 . . ?
H43A C43 H43C 109.5 . . ?
H43B C43 H43C 109.5 . . ?
C45 C44 N39 115.51(11) . . ?
C45 C44 H44A 108.4 . . ?
N39 C44 H44A 108.4 . . ?
C45 C44 H44B 108.4 . . ?
N39 C44 H44B 108.4 . . ?
H44A C44 H44B 107.5 . . ?
C44 C45 C46 109.96(12) . . ?
C44 C45 H45A 109.7 . . ?
C46 C45 H45A 109.7 . . ?
C44 C45 H45B 109.7 . . ?
C46 C45 H45B 109.7 . . ?
H45A C45 H45B 108.2 . . ?
C47 C46 C45 111.71(12) . . ?
C47 C46 H46A 109.3 . . ?
C45 C46 H46A 109.3 . . ?
C47 C46 H46B 109.3 . . ?
C45 C46 H46B 109.3 . . ?
H46A C46 H46B 107.9 . . ?
C46 C47 H47A 109.5 . . ?
C46 C47 H47B 109.5 . . ?
H47A C47 H47B 109.5 . . ?
C46 C47 H47C 109.5 . . ?
H47A C47 H47C 109.5 . . ?
H47B C47 H47C 109.5 . . ?
N39 C48 C49 114.91(11) . . ?
N39 C48 H48A 108.5 . . ?
C49 C48 H48A 108.5 . . ?
N39 C48 H48B 108.5 . . ?
C49 C48 H48B 108.5 . . ?
H48A C48 H48B 107.5 . . ?
C50 C49 C48 111.19(12) . . ?
C50 C49 H49A 109.4 . . ?
C48 C49 H49A 109.4 . . ?
C50 C49 H49B 109.4 . . ?
C48 C49 H49B 109.4 . . ?
H49A C49 H49B 108.0 . . ?
C49 C50 C51 112.20(13) . . ?
C49 C50 H50A 109.2 . . ?
C51 C50 H50A 109.2 . . ?
C49 C50 H50B 109.2 . . ?
C51 C50 H50B 109.2 . . ?
H50A C50 H50B 107.9 . . ?
C50 C51 H51A 109.5 . . ?
C50 C51 H51B 109.5 . . ?
H51A C51 H51B 109.5 . . ?
C50 C51 H51C 109.5 . . ?
H51A C51 H51C 109.5 . . ?
H51B C51 H51C 109.5 . . ?
N39 C52 C53 116.30(11) . . ?
N39 C52 H52A 108.2 . . ?
C53 C52 H52A 108.2 . . ?
N39 C52 H52B 108.2 . . ?
C53 C52 H52B 108.2 . . ?
H52A C52 H52B 107.4 . . ?
C52 C53 C54 110.43(12) . . ?
C52 C53 H53A 109.6 . . ?
C54 C53 H53A 109.6 . . ?
C52 C53 H53B 109.6 . . ?
C54 C53 H53B 109.6 . . ?
H53A C53 H53B 108.1 . . ?
C55 C54 C53 112.52(12) . . ?
C55 C54 H54A 109.1 . . ?
C53 C54 H54A 109.1 . . ?
C55 C54 H54B 109.1 . . ?
C53 C54 H54B 109.1 . . ?
H54A C54 H54B 107.8 . . ?
C54 C55 H55A 109.5 . . ?
C54 C55 H55B 109.5 . . ?
H55A C55 H55B 109.5 . . ?
C54 C55 H55C 109.5 . . ?
H55A C55 H55C 109.5 . . ?
H55B C55 H55C 109.5 . . ?

loop_
_geom_bond_atom_site_label_1
_geom_bond_atom_site_label_2
_geom_bond_distance
_geom_bond_site_symmetry_2
_geom_bond_publ_flag
N1 C12 1.3643(18) . ?
N1 N2 1.3902(16) . ?
N1 H1 0.894(16) . ?
N2 C14 1.2861(17) . ?
N3 C21 1.3893(18) . ?
N3 C14 1.3932(18) . ?
N3 H3 0.950(17) . ?
N4 C21 1.2836(17) . ?
N4 N5 1.4026(16) . ?
N5 C23 1.3627(18) . ?
N5 H5 0.953(17) . ?
C6 C11 1.386(2) . ?
C6 C7 1.386(2) . ?
C6 H6 0.9500 . ?
C7 C8 1.375(2) . ?
C7 H7 0.9500 . ?
C8 C9 1.375(2) . ?
C8 H8 0.9500 . ?
C9 C10 1.379(2) . ?
C9 H9 0.9500 . ?
C10 C11 1.3904(19) . ?
C10 H10 0.9500 . ?
C11 C12 1.492(2) . ?
C12 O13 1.2279(16) . ?
C14 C15 1.4743(19) . ?
C15 C16 1.3849(19) . ?
C15 C20 1.3894(19) . ?
C16 C17 1.3816(19) . ?
C16 H16 0.9500 . ?
C17 C18 1.3923(19) . ?
C17 H17 0.9500 . ?
C18 C19 1.3823(19) . ?
C18 H18 0.9500 . ?
C19 C20 1.3832(19) . ?
C19 H19 0.9500 . ?
C20 C21 1.4664(19) . ?
O22 C23 1.2245(16) . ?
C23 C24 1.493(2) . ?
C24 C29 1.387(2) . ?
C24 C25 1.390(2) . ?
C25 C26 1.382(2) . ?
C25 H25 0.9500 . ?
C26 C27 1.379(2) . ?
C26 H26 0.9500 . ?
C27 C28 1.384(2) . ?
C27 H27 0.9500 . ?
C28 C29 1.386(2) . ?
C28 H28 0.9500 . ?
C29 H29 0.9500 . ?
O30 C32 1.2725(16) . ?
O31 C32 1.2506(16) . ?
C32 C33 1.504(2) . ?
C33 C38 1.387(2) . ?
C33 C34 1.3878(19) . ?
C34 C35 1.3811(19) . ?
C34 H34 0.9500 . ?
C35 C36 1.377(2) . ?
C35 H35 0.9500 . ?
C36 C37 1.381(2) . ?
C36 H36 0.9500 . ?
C37 C38 1.383(2) . ?
C37 H37 0.9500 . ?
C38 H38 0.9500 . ?
N39 C52 1.5109(17) . ?
N39 C48 1.5164(17) . ?
N39 C40 1.5213(17) . ?
N39 C44 1.5282(17) . ?
C40 C41 1.5176(19) . ?
C40 H40A 0.9900 . ?
C40 H40B 0.9900 . ?
C41 C42 1.5131(19) . ?
C41 H41A 0.9900 . ?
C41 H41B 0.9900 . ?
C42 C43 1.5226(19) . ?
C42 H42A 0.9900 . ?
C42 H42B 0.9900 . ?
C43 H43A 0.9800 . ?
C43 H43B 0.9800 . ?
C43 H43C 0.9800 . ?
C44 C45 1.5179(19) . ?
C44 H44A 0.9900 . ?
C44 H44B 0.9900 . ?
C45 C46 1.5224(19) . ?
C45 H45A 0.9900 . ?
C45 H45B 0.9900 . ?
C46 C47 1.520(2) . ?
C46 H46A 0.9900 . ?
C46 H46B 0.9900 . ?
C47 H47A 0.9800 . ?
C47 H47B 0.9800 . ?
C47 H47C 0.9800 . ?
C48 C49 1.5201(19) . ?
C48 H48A 0.9900 . ?
C48 H48B 0.9900 . ?
C49 C50 1.5146(19) . ?
C49 H49A 0.9900 . ?
C49 H49B 0.9900 . ?
C50 C51 1.518(2) . ?
C50 H50A 0.9900 . ?
C50 H50B 0.9900 . ?
C51 H51A 0.9800 . ?
C51 H51B 0.9800 . ?
C51 H51C 0.9800 . ?
C52 C53 1.5168(19) . ?
C52 H52A 0.9900 . ?
C52 H52B 0.9900 . ?
C53 C54 1.5221(19) . ?
C53 H53A 0.9900 . ?
C53 H53B 0.9900 . ?
C54 C55 1.5201(19) . ?
C54 H54A 0.9900 . ?
C54 H54B 0.9900 . ?
C55 H55A 0.9800 . ?
C55 H55B 0.9800 . ?
C55 H55C 0.9800 . ?

loop_
_geom_hbond_atom_site_label_D
_geom_hbond_atom_site_label_H
_geom_hbond_atom_site_label_A
_geom_hbond_distance_DH
_geom_hbond_distance_HA
_geom_hbond_distance_DA
_geom_hbond_angle_DHA
_geom_hbond_site_symmetry_A
N1 H1 O30 0.894(16) 2.077(17) 2.9600(16) 169.4(14) .
N5 H5 O31 0.953(17) 1.945(18) 2.8898(16) 170.8(14) .
N3 H3 O30 0.950(17) 1.808(17) 2.7488(16) 170.1(15) .
N3 H3 O31 0.950(17) 2.647(16) 3.2823(16) 124.7(12) .

loop_
_geom_torsion_atom_site_label_1
_geom_torsion_atom_site_label_2
_geom_torsion_atom_site_label_3
_geom_torsion_atom_site_label_4
_geom_torsion
_geom_torsion_site_symmetry_1
_geom_torsion_site_symmetry_2
_geom_torsion_site_symmetry_3
_geom_torsion_site_symmetry_4
_geom_torsion_publ_flag
C12 N1 N2 C14 171.09(12) . . . . ?
C21 N4 N5 C23 -158.02(12) . . . . ?
C11 C6 C7 C8 0.1(3) . . . . ?
C6 C7 C8 C9 0.1(3) . . . . ?
C7 C8 C9 C10 -0.1(2) . . . . ?
C8 C9 C10 C11 0.0(2) . . . . ?
C7 C6 C11 C10 -0.3(2) . . . . ?
C7 C6 C11 C12 -177.00(15) . . . . ?
C9 C10 C11 C6 0.2(2) . . . . ?
C9 C10 C11 C12 177.21(13) . . . . ?
N2 N1 C12 O13 -8.7(2) . . . . ?
N2 N1 C12 C11 171.35(11) . . . . ?
C6 C11 C12 O13 170.42(14) . . . . ?
C10 C11 C12 O13 -6.3(2) . . . . ?
C6 C11 C12 N1 -9.6(2) . . . . ?
C10 C11 C12 N1 173.63(13) . . . . ?
N1 N2 C14 N3 -4.8(2) . . . . ?
N1 N2 C14 C15 174.45(12) . . . . ?
C21 N3 C14 N2 -179.23(14) . . . . ?
C21 N3 C14 C15 1.44(15) . . . . ?
N2 C14 C15 C16 -3.0(2) . . . . ?
N3 C14 C15 C16 176.36(14) . . . . ?
N2 C14 C15 C20 -179.09(13) . . . . ?
N3 C14 C15 C20 0.31(15) . . . . ?
C20 C15 C16 C17 -0.4(2) . . . . ?
C14 C15 C16 C17 -176.05(14) . . . . ?
C15 C16 C17 C18 0.7(2) . . . . ?
C16 C17 C18 C19 -0.3(2) . . . . ?
C17 C18 C19 C20 -0.4(2) . . . . ?
C18 C19 C20 C15 0.7(2) . . . . ?
C18 C19 C20 C21 178.31(14) . . . . ?
C16 C15 C20 C19 -0.3(2) . . . . ?
C14 C15 C20 C19 176.25(12) . . . . ?
C16 C15 C20 C21 -178.40(12) . . . . ?
C14 C15 C20 C21 -1.82(15) . . . . ?
N5 N4 C21 N3 5.0(2) . . . . ?
N5 N4 C21 C20 -178.82(12) . . . . ?
C14 N3 C21 N4 174.06(14) . . . . ?
C14 N3 C21 C20 -2.54(15) . . . . ?
C19 C20 C21 N4 8.0(2) . . . . ?
C15 C20 C21 N4 -174.21(13) . . . . ?
C19 C20 C21 N3 -175.13(14) . . . . ?
C15 C20 C21 N3 2.69(16) . . . . ?
N4 N5 C23 O22 13.2(2) . . . . ?
N4 N5 C23 C24 -166.37(11) . . . . ?
O22 C23 C24 C29 153.50(15) . . . . ?
N5 C23 C24 C29 -26.9(2) . . . . ?
O22 C23 C24 C25 -28.8(2) . . . . ?
N5 C23 C24 C25 150.83(13) . . . . ?
C29 C24 C25 C26 2.7(2) . . . . ?
C23 C24 C25 C26 -175.11(13) . . . . ?
C24 C25 C26 C27 -0.6(2) . . . . ?
C25 C26 C27 C28 -1.6(2) . . . . ?
C26 C27 C28 C29 1.7(2) . . . . ?
C27 C28 C29 C24 0.4(2) . . . . ?
C25 C24 C29 C28 -2.6(2) . . . . ?
C23 C24 C29 C28 175.08(13) . . . . ?
O31 C32 C33 C38 166.81(14) . . . . ?
O30 C32 C33 C38 -11.7(2) . . . . ?
O31 C32 C33 C34 -13.3(2) . . . . ?
O30 C32 C33 C34 168.12(13) . . . . ?
C38 C33 C34 C35 3.1(2) . . . . ?
C32 C33 C34 C35 -176.73(13) . . . . ?
C33 C34 C35 C36 -2.1(2) . . . . ?
C34 C35 C36 C37 -0.5(2) . . . . ?
C35 C36 C37 C38 2.1(3) . . . . ?
C36 C37 C38 C33 -1.0(3) . . . . ?
C34 C33 C38 C37 -1.6(2) . . . . ?
C32 C33 C38 C37 178.29(15) . . . . ?
C52 N39 C40 C41 -45.86(15) . . . . ?
C48 N39 C40 C41 -166.79(11) . . . . ?
C44 N39 C40 C41 71.88(14) . . . . ?
N39 C40 C41 C42 -170.15(11) . . . . ?
C40 C41 C42 C43 -175.85(12) . . . . ?
C52 N39 C44 C45 -171.56(12) . . . . ?
C48 N39 C44 C45 -50.56(16) . . . . ?
C40 N39 C44 C45 68.41(15) . . . . ?
N39 C44 C45 C46 177.02(12) . . . . ?
C44 C45 C46 C47 174.29(13) . . . . ?
C52 N39 C48 C49 60.85(15) . . . . ?
C40 N39 C48 C49 -178.37(12) . . . . ?
C44 N39 C48 C49 -57.79(15) . . . . ?
N39 C48 C49 C50 178.95(12) . . . . ?
C48 C49 C50 C51 -176.61(13) . . . . ?
C48 N39 C52 C53 59.47(15) . . . . ?
C40 N39 C52 C53 -59.44(15) . . . . ?
C44 N39 C52 C53 -179.20(12) . . . . ?
N39 C52 C53 C54 178.66(11) . . . . ?
C52 C53 C54 C55 -172.48(12) . . . . ?

loop_
_cod_related_entry_id
_cod_related_entry_database
_cod_related_entry_code
1 ChemSpider 30658892
